data_4501969
loop_
_publ_author_name
'Thu\'ery, Pierre'
'Masci, Bernardo'

_publ_section_title
;
 Two- and Three-Dimensional Assemblies Formed by Alkali Metal
 (Li+&#x2212;Cs+) and Ba2+Ions with
 Bicyclo[2.2.2]oct-7-ene-2,3,5,6-tetracarboxylic Acid
;
_journal_issue 9
_journal_name_full 'Crystal Growth &amp; Design'
_journal_page_first 4109
_journal_paper_doi 10.1021/cg100785r
_journal_volume 10
_journal_year 2010
_chemical_formula_sum 'C12 H16 O10'
_chemical_formula_weight 320.25
_space_group_IT_number 14
_symmetry_cell_setting monoclinic
_symmetry_space_group_name_Hall '-P 2ybc'
_symmetry_space_group_name_H-M 'P 1 21/c 1'
_atom_sites_solution_hydrogens geom
_atom_sites_solution_primary direct
_atom_sites_solution_secondary difmap
_audit_creation_method SHELXL-97
_cell_angle_alpha 90.00
_cell_angle_beta 92.741(5)
_cell_angle_gamma 90.00
_cell_formula_units_Z 4
_cell_length_a 7.0819(7)
_cell_length_b 7.4369(4)
_cell_length_c 25.476(3)
_cell_measurement_reflns_used 19739
_cell_measurement_temperature 150(2)
_cell_measurement_theta_max 25.68
_cell_measurement_theta_min 2.85
_cell_volume 1340.2(2)
_computing_cell_refinement 'HKL2000 (Otwinowski & Minor, 1997)'
_computing_data_collection 'COLLECT (Nonius, 1998)'
_computing_data_reduction 'HKL2000 (Otwinowski & Minor, 1997)'
_computing_molecular_graphics 'SHELXTL (Sheldrick, 2008)'
_computing_publication_material 'SHELXTL (Sheldrick, 2008); PLATON (Spek, 2003)'
_computing_structure_refinement 'SHELXL-97 (Sheldrick, 2008)'
_computing_structure_solution 'SHELXS-97 (Sheldrick, 2008)'
_diffrn_ambient_temperature 150(2)
_diffrn_measured_fraction_theta_full 0.970
_diffrn_measured_fraction_theta_max 0.970
_diffrn_measurement_device_type 'Nonius Kappa-CCD area-detector diffractometer'
_diffrn_measurement_method 'two \f scans with 2\% steps (203 frames)'
_diffrn_radiation_monochromator graphite
_diffrn_radiation_source 'fine-focus sealed tube'
_diffrn_radiation_type MoK\a
_diffrn_radiation_wavelength 0.71073
_diffrn_reflns_av_R_equivalents 0.0518
_diffrn_reflns_av_sigmaI/netI 0.0684
_diffrn_reflns_limit_h_max 8
_diffrn_reflns_limit_h_min -8
_diffrn_reflns_limit_k_max 8
_diffrn_reflns_limit_k_min -8
_diffrn_reflns_limit_l_max 31
_diffrn_reflns_limit_l_min -30
_diffrn_reflns_number 19739
_diffrn_reflns_theta_full 25.68
_diffrn_reflns_theta_max 25.68
_diffrn_reflns_theta_min 2.85
_diffrn_standards_decay_% 0
_diffrn_standards_interval_time 0
_diffrn_standards_number 0
_exptl_absorpt_coefficient_mu 0.141
_exptl_absorpt_correction_type none
_exptl_crystal_colour colourless
_exptl_crystal_density_diffrn 1.587
_exptl_crystal_density_method 'not measured'
_exptl_crystal_description lath
_exptl_crystal_F_000 672
_exptl_crystal_size_max 0.14
_exptl_crystal_size_mid 0.03
_exptl_crystal_size_min 0.01
_refine_diff_density_max 0.243
_refine_diff_density_min -0.306
_refine_diff_density_rms 0.062
_refine_ls_extinction_method none
_refine_ls_goodness_of_fit_ref 1.026
_refine_ls_hydrogen_treatment constr
_refine_ls_matrix_type full
_refine_ls_number_parameters 199
_refine_ls_number_reflns 2474
_refine_ls_number_restraints 0
_refine_ls_restrained_S_all 1.026
_refine_ls_R_factor_all 0.0925
_refine_ls_R_factor_gt 0.0542
_refine_ls_shift/su_max 0.000
_refine_ls_shift/su_mean 0.000
_refine_ls_structure_factor_coef Fsqd
_refine_ls_weighting_details 'calc w=1/[\s^2^(Fo^2^)+(0.0592P)^2^+0.3249P] where P=(Fo^2^+2Fc^2^)/3'
_refine_ls_weighting_scheme calc
_refine_ls_wR_factor_gt 0.1139
_refine_ls_wR_factor_ref 0.1260
_reflns_number_gt 1702
_reflns_number_total 2474
_reflns_threshold_expression >2sigma(I)
_cod_data_source_file cg100785r_si_002.cif
_cod_data_source_block 1
_cod_original_sg_symbol_H-M 'P 21/c'
_cod_database_code 4501969

loop_
_symmetry_equiv_pos_as_xyz
'x, y, z'
'-x, y+1/2, -z+1/2'
'-x, -y, -z'
'x, -y-1/2, z-1/2'

loop_
_atom_site_label
_atom_site_type_symbol
_atom_site_fract_x
_atom_site_fract_y
_atom_site_fract_z
_atom_site_U_iso_or_equiv
_atom_site_adp_type
_atom_site_occupancy
_atom_site_symmetry_multiplicity
_atom_site_calc_flag
_atom_site_refinement_flags
O1 O 0.2965(3) 0.4353(2) 0.39739(8) 0.0304(5) Uani 1 1 d .
H1 H 0.3051 0.5393 0.4178 0.037 Uiso 1 1 d R
O2 O 0.0059(3) 0.5474(2) 0.38087(8) 0.0294(5) Uani 1 1 d .
O3 O 0.0356(3) 0.2658(2) 0.46825(8) 0.0289(5) Uani 1 1 d .
H3 H 0.1018 0.3114 0.4967 0.035 Uiso 1 1 d R
O4 O 0.2499(3) 0.0460(3) 0.47653(9) 0.0384(6) Uani 1 1 d .
O5 O -0.2461(3) -0.3161(2) 0.27456(8) 0.0283(5) Uani 1 1 d .
H5 H -0.3445 -0.3782 0.2691 0.034 Uiso 1 1 d R
O6 O -0.4076(3) -0.2613(2) 0.34676(8) 0.0286(5) Uani 1 1 d .
O7 O -0.2706(3) 0.1753(3) 0.21106(8) 0.0337(5) Uani 1 1 d .
H7 H -0.3753 0.1864 0.1913 0.040 Uiso 1 1 d R
O8 O -0.4547(3) 0.0133(2) 0.26217(9) 0.0330(5) Uani 1 1 d .
O9 O 0.3736(3) 0.6949(2) 0.46651(8) 0.0321(5) Uani 1 1 d .
H9A H 0.3361 0.8139 0.4704 0.039 Uiso 1 1 d R
H9B H 0.4905 0.7085 0.4635 0.039 Uiso 1 1 d R
O10 O 0.2540(3) 0.4317(2) 0.53808(8) 0.0306(5) Uani 1 1 d .
H10A H 0.2172 0.4626 0.5718 0.037 Uiso 1 1 d R
H10B H 0.3088 0.5296 0.5210 0.037 Uiso 1 1 d R
C1 C 0.0760(4) 0.2430(3) 0.35394(11) 0.0259(6) Uani 1 1 d .
H1A H 0.1745 0.2205 0.3290 0.031 Uiso 1 1 calc R
C2 C 0.0792(4) 0.0807(3) 0.39344(11) 0.0247(6) Uani 1 1 d .
H2 H 0.1752 -0.0039 0.3820 0.030 Uiso 1 1 calc R
C3 C -0.1160(4) -0.0172(3) 0.38685(11) 0.0244(6) Uani 1 1 d .
H3A H -0.1237 -0.1151 0.4124 0.029 Uiso 1 1 calc R
C4 C -0.1227(4) -0.0919(3) 0.33041(11) 0.0246(6) Uani 1 1 d .
H4 H -0.0025 -0.1546 0.3264 0.030 Uiso 1 1 calc R
C5 C -0.1275(4) 0.0661(3) 0.29004(11) 0.0244(6) Uani 1 1 d .
H5A H -0.0159 0.0570 0.2689 0.029 Uiso 1 1 calc R
C6 C -0.1147(4) 0.2466(3) 0.32219(11) 0.0247(6) Uani 1 1 d .
H6 H -0.1211 0.3504 0.2985 0.030 Uiso 1 1 calc R
C7 C 0.1179(4) 0.4243(4) 0.37914(11) 0.0261(6) Uani 1 1 d .
C8 C 0.1310(4) 0.1277(3) 0.44971(12) 0.0270(6) Uani 1 1 d .
C9 C -0.2761(4) -0.2289(3) 0.31917(11) 0.0249(6) Uani 1 1 d .
C10 C -0.3009(4) 0.0785(3) 0.25341(11) 0.0255(6) Uani 1 1 d .
C11 C -0.2748(4) 0.1147(3) 0.39282(11) 0.0278(6) Uani 1 1 d .
H11 H -0.3651 0.1021 0.4179 0.033 Uiso 1 1 calc R
C12 C -0.2746(4) 0.2511(3) 0.35892(11) 0.0268(6) Uani 1 1 d .
H12 H -0.3655 0.3414 0.3580 0.032 Uiso 1 1 calc R

loop_
_atom_site_aniso_label
_atom_site_aniso_U_11
_atom_site_aniso_U_22
_atom_site_aniso_U_33
_atom_site_aniso_U_23
_atom_site_aniso_U_13
_atom_site_aniso_U_12
O1 0.0270(11) 0.0282(10) 0.0359(13) -0.0049(9) -0.0005(9) -0.0019(8)
O2 0.0306(11) 0.0229(10) 0.0345(13) 0.0014(8) 0.0010(9) 0.0020(8)
O3 0.0292(11) 0.0288(10) 0.0282(12) -0.0044(8) -0.0031(9) 0.0032(8)
O4 0.0488(14) 0.0298(11) 0.0351(13) -0.0021(9) -0.0150(11) 0.0101(9)
O5 0.0271(10) 0.0296(10) 0.0281(12) -0.0069(8) 0.0001(9) -0.0021(8)
O6 0.0310(11) 0.0294(10) 0.0254(12) 0.0001(8) 0.0007(9) -0.0022(8)
O7 0.0280(11) 0.0471(12) 0.0257(12) 0.0092(9) -0.0014(9) -0.0006(9)
O8 0.0242(11) 0.0348(11) 0.0393(13) 0.0104(9) -0.0050(9) -0.0030(8)
O9 0.0273(11) 0.0255(10) 0.0433(14) -0.0042(9) -0.0007(9) 0.0021(8)
O10 0.0344(12) 0.0283(9) 0.0292(12) -0.0024(9) 0.0032(9) -0.0010(8)
C1 0.0255(15) 0.0236(14) 0.0286(17) 0.0006(11) 0.0029(12) 0.0006(11)
C2 0.0248(15) 0.0230(13) 0.0258(16) 0.0000(12) -0.0028(12) 0.0019(11)
C3 0.0290(15) 0.0204(13) 0.0237(16) 0.0017(11) -0.0012(12) -0.0009(10)
C4 0.0247(14) 0.0237(14) 0.0252(16) -0.0007(11) -0.0001(12) 0.0009(10)
C5 0.0220(14) 0.0267(13) 0.0246(16) 0.0008(12) 0.0020(12) 0.0015(11)
C6 0.0283(15) 0.0186(13) 0.0271(17) 0.0025(11) -0.0014(12) 0.0011(10)
C7 0.0274(15) 0.0270(14) 0.0237(16) 0.0020(11) 0.0015(12) -0.0035(12)
C8 0.0293(15) 0.0197(13) 0.0318(17) -0.0007(12) -0.0007(13) -0.0012(11)
C9 0.0271(15) 0.0208(13) 0.0263(17) 0.0014(11) -0.0030(13) 0.0037(11)
C10 0.0278(16) 0.0264(13) 0.0222(16) -0.0017(11) 0.0008(12) 0.0020(11)
C11 0.0251(15) 0.0305(15) 0.0277(17) -0.0051(12) 0.0019(12) -0.0027(11)
C12 0.0225(14) 0.0270(15) 0.0309(18) -0.0068(12) -0.0014(12) 0.0019(11)

loop_
_atom_type_symbol
_atom_type_description
_atom_type_scat_dispersion_real
_atom_type_scat_dispersion_imag
_atom_type_scat_source
C C 0.0033 0.0016 'International Tables Vol C Tables 4.2.6.8 and 6.1.1.4'
H H 0.0000 0.0000 'International Tables Vol C Tables 4.2.6.8 and 6.1.1.4'
O O 0.0106 0.0060 'International Tables Vol C Tables 4.2.6.8 and 6.1.1.4'

loop_
_geom_angle_atom_site_label_1
_geom_angle_atom_site_label_2
_geom_angle_atom_site_label_3
_geom_angle
C7 O1 H1 106.4
C8 O3 H3 108.6
C9 O5 H5 104.1
C10 O7 H7 110.7
H9A O9 H9B 100.5
H10A O10 H10B 111.9
C7 C1 C6 110.8(2)
C7 C1 C2 114.6(2)
C6 C1 C2 109.6(2)
C7 C1 H1A 107.2
C6 C1 H1A 107.2
C2 C1 H1A 107.2
C8 C2 C3 112.6(2)
C8 C2 C1 115.3(2)
C3 C2 C1 107.6(2)
C8 C2 H2 107.0
C3 C2 H2 107.0
C1 C2 H2 107.0
C11 C3 C4 109.8(2)
C11 C3 C2 110.3(2)
C4 C3 C2 104.8(2)
C11 C3 H3A 110.6
C4 C3 H3A 110.6
C2 C3 H3A 110.6
C9 C4 C3 114.3(2)
C9 C4 C5 113.1(2)
C3 C4 C5 110.0(2)
C9 C4 H4 106.3
C3 C4 H4 106.3
C5 C4 H4 106.3
C10 C5 C4 116.4(2)
C10 C5 C6 107.1(2)
C4 C5 C6 107.5(2)
C10 C5 H5A 108.5
C4 C5 H5A 108.5
C6 C5 H5A 108.5
C12 C6 C1 109.9(2)
C12 C6 C5 108.5(2)
C1 C6 C5 106.6(2)
C12 C6 H6 110.6
C1 C6 H6 110.6
C5 C6 H6 110.6
O2 C7 O1 123.6(2)
O2 C7 C1 124.8(2)
O1 C7 C1 111.5(2)
O4 C8 O3 122.3(3)
O4 C8 C2 123.2(2)
O3 C8 C2 114.4(2)
O6 C9 O5 123.5(3)
O6 C9 C4 126.1(3)
O5 C9 C4 110.4(2)
O8 C10 O7 123.0(3)
O8 C10 C5 124.7(3)
O7 C10 C5 112.2(2)
C12 C11 C3 114.0(3)
C12 C11 H11 123.0
C3 C11 H11 123.0
C11 C12 C6 114.2(2)
C11 C12 H12 122.9
C6 C12 H12 122.9

loop_
_geom_bond_atom_site_label_1
_geom_bond_atom_site_label_2
_geom_bond_distance
O1 C7 1.329(3)
O1 H1 0.9318
O2 C7 1.214(3)
O3 C8 1.328(3)
O3 H3 0.9100
O4 C8 1.221(3)
O5 C9 1.334(3)
O5 H5 0.8419
O6 C9 1.218(3)
O7 C10 1.323(3)
O7 H7 0.8802
O8 C10 1.223(3)
O9 H9A 0.9309
O9 H9B 0.8413
O10 H10A 0.9374
O10 H10B 0.9416
C1 C7 1.517(4)
C1 C6 1.541(4)
C1 C2 1.571(4)
C1 H1A 0.9800
C2 C8 1.504(4)
C2 C3 1.564(4)
C2 H2 0.9800
C3 C11 1.506(4)
C3 C4 1.540(4)
C3 H3A 0.9800
C4 C9 1.506(4)
C4 C5 1.561(4)
C4 H4 0.9800
C5 C10 1.509(4)
C5 C6 1.573(4)
C5 H5A 0.9800
C6 C12 1.504(4)
C6 H6 0.9800
C11 C12 1.332(4)
C11 H11 0.9300
C12 H12 0.9300

loop_
_geom_hbond_atom_site_label_D
_geom_hbond_atom_site_label_H
_geom_hbond_atom_site_label_A
_geom_hbond_distance_DH
_geom_hbond_distance_HA
_geom_hbond_distance_DA
_geom_hbond_angle_DHA
_geom_hbond_site_symmetry_A
O1 H1 O9 0.93 1.75 2.652(3) 162.4 .
O3 H3 O10 0.91 1.72 2.611(3) 164.8 .
O5 H5 O8 0.84 1.79 2.604(3) 162.9 2_445
O7 H7 O6 0.88 1.82 2.695(3) 172.7 2_455
O9 H9A O4 0.93 1.84 2.770(3) 177.0 1_565
O9 H9B O10 0.84 2.09 2.808(3) 143.0 3_666
O10 H10A O2 0.94 2.03 2.835(3) 142.3 3_566
O10 H10B O9 0.94 1.93 2.832(3) 160.8 .
